data_7248567
loop_
_publ_author_name
'Zhu, Yujun'
'Liu, Ruoxi'
'Wang, Leyao'
'Chen, Chen'
'Zhao, Yupei'
'Guo, Wei'
'Zhang, Zhihui'

_publ_section_title
;
 Ciprofloxacin salts of benzene mono/di-carboxylate: crystal structures
 and the improvement of solubility
;
_journal_issue 20
_journal_name_full CrystEngComm
_journal_page_first 2662
_journal_page_last 2672
_journal_paper_doi 10.1039/D4CE00213J
_journal_volume 26
_journal_year 2024
_chemical_formula_moiety '2(C17 H19 F N3 O3), 2(C7 H5 O3), 3(C7 H6 O3), 2(H2 O)'
_chemical_formula_sum 'C69 H70 F2 N6 O23'
_chemical_formula_weight 1389.31
_space_group_crystal_system triclinic
_space_group_IT_number 2
_space_group_name_Hall '-P 1'
_space_group_name_H-M_alt 'P -1'
_atom_sites_solution_hydrogens mixed
_atom_sites_solution_primary dual
_audit_creation_date 2024-03-02
_audit_creation_method
;
Olex2 1.5
(compiled 2024.02.16 svn.r378c4104 for OlexSys, GUI svn.r6928)
;
_audit_update_record
;
2024-03-04 deposited with the CCDC.	2024-04-29 downloaded from the CCDC.
;
_cell_angle_alpha 82.783(9)
_cell_angle_beta 77.177(9)
_cell_angle_gamma 76.989(9)
_cell_formula_units_Z 1
_cell_length_a 9.194(3)
_cell_length_b 12.720(4)
_cell_length_c 14.712(5)
_cell_measurement_reflns_used 1878
_cell_measurement_temperature 296(2)
_cell_measurement_theta_max 26.46
_cell_measurement_theta_min 2.26
_cell_volume 1629.4(9)
_computing_cell_refinement 'Bruker SAINT'
_computing_data_collection 'Bruker APEX2'
_computing_data_reduction 'Bruker SAINT'
_computing_molecular_graphics 'Olex2 1.5 (Dolomanov et al., 2009)'
_computing_publication_material 'Olex2 1.5 (Dolomanov et al., 2009)'
_computing_structure_refinement 'SHELXL 2018/3 (Sheldrick, 2015)'
_computing_structure_solution 'SHELXS-97 (Sheldrick, 2008)'
_diffrn_ambient_temperature 296.15
_diffrn_measured_fraction_theta_full 0.991
_diffrn_measured_fraction_theta_max 0.991
_diffrn_measurement_device_type 'Bruker APEX-II CCD'
_diffrn_measurement_method '\f and \w scans'
_diffrn_radiation_type MoK\a
_diffrn_radiation_wavelength 0.71073
_diffrn_reflns_av_R_equivalents 0.0291
_diffrn_reflns_av_unetI/netI 0.0614
_diffrn_reflns_Laue_measured_fraction_full 0.991
_diffrn_reflns_Laue_measured_fraction_max 0.991
_diffrn_reflns_limit_h_max 10
_diffrn_reflns_limit_h_min -10
_diffrn_reflns_limit_k_max 15
_diffrn_reflns_limit_k_min -12
_diffrn_reflns_limit_l_max 17
_diffrn_reflns_limit_l_min -15
_diffrn_reflns_number 9181
_diffrn_reflns_point_group_measured_fraction_full 0.991
_diffrn_reflns_point_group_measured_fraction_max 0.991
_diffrn_reflns_theta_full 25.000
_diffrn_reflns_theta_max 25.000
_diffrn_reflns_theta_min 1.424
_diffrn_source 'Sealed tube'
_exptl_absorpt_coefficient_mu 0.111
_exptl_absorpt_correction_T_max 0.9820
_exptl_absorpt_correction_T_min 0.9753
_exptl_absorpt_correction_type multi-scan
_exptl_absorpt_process_details SADABS
_exptl_crystal_colour yellow
_exptl_crystal_colour_primary yellow
_exptl_crystal_density_diffrn 1.416
_exptl_crystal_description block
_exptl_crystal_F_000 728
_exptl_crystal_size_max 0.22
_exptl_crystal_size_mid 0.18
_exptl_crystal_size_min 0.16
_refine_diff_density_max 0.730
_refine_diff_density_min -0.414
_refine_diff_density_rms 0.087
_refine_ls_extinction_method none
_refine_ls_goodness_of_fit_ref 0.994
_refine_ls_hydrogen_treatment constr
_refine_ls_matrix_type full
_refine_ls_number_parameters 488
_refine_ls_number_reflns 5695
_refine_ls_number_restraints 75
_refine_ls_restrained_S_all 1.008
_refine_ls_R_factor_all 0.1406
_refine_ls_R_factor_gt 0.0816
_refine_ls_shift/su_max 0.000
_refine_ls_shift/su_mean 0.000
_refine_ls_structure_factor_coef Fsqd
_refine_ls_weighting_details 'w=1/[\s^2^(Fo^2^)+(0.2000P)^2^] where P=(Fo^2^+2Fc^2^)/3'
_refine_ls_weighting_scheme calc
_refine_ls_wR_factor_gt 0.2455
_refine_ls_wR_factor_ref 0.3041
_reflns_Friedel_coverage 0.000
_reflns_number_gt 3042
_reflns_number_total 5695
_reflns_threshold_expression 'I > 2\s(I)'
_cod_data_source_file d4ce00213j2.cif
_cod_data_source_block 5
_cod_depositor_comments 'Adding full bibliography for 7248565--7248569.cif.'
_cod_original_cell_volume 1629.4(10)
_cod_database_code 7248567
_shelx_shelxl_version_number 2018/3
_shelx_space_group_comment
;
The symmetry employed for this shelxl refinement is uniquely defined
by the following loop, which should always be used as a source of
symmetry information in preference to the above space-group names.
They are only intended as comments.
;
_shelx_estimated_absorpt_t_max 0.982
_shelx_estimated_absorpt_t_min 0.976
_olex2_refinement_description
;
1. Fixed Uiso
 At 1.2 times of:
  All C(H) groups, All C(H,H) groups, All N(H,H) groups
 At 1.5 times of:
  All O(H) groups, All O(H,H) groups
2. Uiso/Uaniso restraints and constraints
O11 \\sim O12 \\sim O13 \\sim C33 \\sim C34 \\sim C36 \\sim C37 \\sim C38 \\sim
C39: within 2A with sigma of 0.01 and sigma for terminal atoms of 0.02 within 2A
N3 \\sim C15 \\sim C16 \\sim C17: within 2A with sigma of 0.01 and sigma for
terminal atoms of 0.02 within 2A
3. Rigid body (RIGU) restrains
 N3, C15
 with sigma for 1-2 distances of 0.001 and sigma for 1-3 distances of 0.001
4. Others
 Fixed Sof: O11(0.5) O12(0.5) H12(0.5) O13(0.5) H13(0.5) C39(0.5) C40(0.5)
 H40(0.5) C36(0.5) H36(0.5) C34(0.5) C33(0.5) C38(0.5) H38(0.5) C37(0.5)
 H37(0.5)
5.a Riding coordinates:
 O9(H9), O10(H10A,H10B)
5.b Ternary CH refined with riding coordinates:
 C15(H15)
5.c Secondary CH2 refined with riding coordinates:
 N1(H1A,H1B), C1(H1C,H1D), C2(H2A,H2B), C3(H3A,H3B), C4(H4A,H4B), C16(H16A,
 H16B), C17(H17A,H17B)
5.d Aromatic/amide H refined with riding coordinates:
 C7(H7), C10(H10), C11(H11), C20(H20), C21(H21), C22(H22), C23(H23), C27(H27),
 C28(H28), C29(H29), C30(H30), C40(H40), C36(H36), C38(H38), C37(H37)
5.e Fitted hexagon refined as free rotating group:
 C40(C36,C34,C33,C38,C37)
5.f Tetrahedral OH refined with riding coordinates:
 O6(H6)
5.g Idealised tetrahedral OH refined as rotating group:
 O2(H2), O8(H8), O12(H12), O13(H13)
;
_olex2_submission_special_instructions 'No special instructions were received'

loop_
_space_group_symop_operation_xyz
'x, y, z'
'-x, -y, -z'

loop_
_atom_site_label
_atom_site_type_symbol
_atom_site_fract_x
_atom_site_fract_y
_atom_site_fract_z
_atom_site_U_iso_or_equiv
_atom_site_adp_type
_atom_site_occupancy
_atom_site_site_symmetry_order
_atom_site_calc_flag
_atom_site_refinement_flags_posn
_atom_site_refinement_flags_adp
_atom_site_refinement_flags_occupancy
_atom_site_disorder_assembly
_atom_site_disorder_group
F1 F 0.8396(3) 0.89292(18) 1.06430(16) 0.0676(8) Uani 1 1 d . . . . .
O1 O 1.2043(3) 0.5363(2) 1.03809(19) 0.0588(8) Uani 1 1 d . . . . .
O2 O 1.3621(3) 0.3582(2) 0.9734(2) 0.0663(9) Uani 1 1 d . . . . .
H2 H 1.336462 0.410628 1.004851 0.100 Uiso 1 1 calc R U . . .
O3 O 1.3326(3) 0.3170(2) 0.8387(2) 0.0643(9) Uani 1 1 d . . . . .
N1 N 0.5819(4) 1.1502(3) 0.8282(2) 0.0599(10) Uani 1 1 d . . . . .
H1A H 0.501125 1.204392 0.830533 0.072 Uiso 1 1 calc R U . . .
H1B H 0.653905 1.166208 0.780410 0.072 Uiso 1 1 calc R U . . .
N2 N 0.7331(3) 0.9448(2) 0.8985(2) 0.0472(8) Uani 1 1 d . . . . .
N3 N 1.0418(4) 0.6033(3) 0.7946(2) 0.0556(9) Uani 1 1 d . U . . .
C1 C 0.5393(5) 1.0495(3) 0.8132(3) 0.0639(12) Uani 1 1 d . . . . .
H1C H 0.506731 1.057794 0.753851 0.077 Uiso 1 1 calc R U . . .
H1D H 0.454908 1.035226 0.862381 0.077 Uiso 1 1 calc R U . . .
C2 C 0.6732(4) 0.9558(3) 0.8131(3) 0.0550(11) Uani 1 1 d . . . . .
H2A H 0.641779 0.889542 0.807239 0.066 Uiso 1 1 calc R U . . .
H2B H 0.752993 0.966691 0.759504 0.066 Uiso 1 1 calc R U . . .
C3 C 0.7732(4) 1.0453(3) 0.9132(3) 0.0531(10) Uani 1 1 d . . . . .
H3A H 0.855163 1.061179 0.862877 0.064 Uiso 1 1 calc R U . . .
H3B H 0.809136 1.036478 0.971473 0.064 Uiso 1 1 calc R U . . .
C4 C 0.6388(5) 1.1379(3) 0.9167(3) 0.0619(12) Uani 1 1 d . . . . .
H4A H 0.558729 1.124376 0.969232 0.074 Uiso 1 1 calc R U . . .
H4B H 0.668420 1.204032 0.924963 0.074 Uiso 1 1 calc R U . . .
C5 C 0.8416(4) 0.8505(3) 0.9112(3) 0.0418(9) Uani 1 1 d . . . . .
C6 C 0.8948(4) 0.8238(3) 0.9951(3) 0.0490(10) Uani 1 1 d . . . . .
C7 C 0.9962(4) 0.7337(3) 1.0114(3) 0.0457(9) Uani 1 1 d . . . . .
H7 H 1.032303 0.722275 1.066820 0.055 Uiso 1 1 calc R U . . .
C8 C 1.0483(4) 0.6565(3) 0.9454(3) 0.0422(9) Uani 1 1 d . . . . .
C9 C 0.9940(4) 0.6789(3) 0.8617(3) 0.0411(9) Uani 1 1 d . . . . .
C10 C 0.8942(4) 0.7757(3) 0.8450(3) 0.0495(10) Uani 1 1 d . . . . .
H10 H 0.862336 0.790351 0.788111 0.059 Uiso 1 1 calc R U . . .
C11 C 1.1398(4) 0.5121(3) 0.8111(3) 0.0529(10) Uani 1 1 d . . . . .
H11 H 1.171545 0.463277 0.765154 0.063 Uiso 1 1 calc R U . . .
C12 C 1.1965(4) 0.4855(3) 0.8904(3) 0.0457(9) Uani 1 1 d . . . . .
C13 C 1.1547(4) 0.5575(3) 0.9631(3) 0.0444(9) Uani 1 1 d . . . . .
C14 C 1.3021(4) 0.3810(3) 0.8985(3) 0.0492(10) Uani 1 1 d . . . . .
C15 C 0.9928(5) 0.6285(4) 0.7034(3) 0.0684(12) Uani 1 1 d . U . . .
H15 H 1.038871 0.682211 0.659634 0.082 Uiso 1 1 calc R U . . .
C16 C 0.8390(6) 0.6271(5) 0.7030(5) 0.0919(16) Uani 1 1 d . U . . .
H16A H 0.788227 0.679938 0.660550 0.110 Uiso 1 1 calc R U . . .
H16B H 0.774012 0.610415 0.762183 0.110 Uiso 1 1 calc R U . . .
C17 C 0.9584(6) 0.5389(4) 0.6620(4) 0.0813(14) Uani 1 1 d . U . . .
H17A H 0.982761 0.538010 0.594455 0.098 Uiso 1 1 calc R U . . .
H17B H 0.968507 0.468298 0.696364 0.098 Uiso 1 1 calc R U . . .
O4 O 1.1790(5) 0.8252(4) 0.3161(3) 0.1201(18) Uani 1 1 d . . . . .
O5 O 1.0232(6) 0.7609(4) 0.2471(3) 0.1247(17) Uani 1 1 d . . . . .
O6 O 0.7324(6) 0.8037(4) 0.3116(3) 0.1265(16) Uani 1 1 d . . . . .
H6 H 0.809336 0.789537 0.270957 0.190 Uiso 1 1 calc R U . . .
C18 C 0.9180(6) 0.8338(4) 0.3931(3) 0.0726(14) Uani 1 1 d . . . . .
C19 C 0.7702(7) 0.8310(4) 0.3880(4) 0.0808(15) Uani 1 1 d . . . . .
C20 C 0.6544(7) 0.8628(6) 0.4627(4) 0.0994(19) Uani 1 1 d . . . . .
H20 H 0.554575 0.861565 0.460280 0.119 Uiso 1 1 calc R U . . .
C21 C 0.6839(8) 0.8961(5) 0.5400(4) 0.103(2) Uani 1 1 d . . . . .
H21 H 0.604592 0.915907 0.590218 0.123 Uiso 1 1 calc R U . . .
C22 C 0.8285(8) 0.9006(6) 0.5442(4) 0.1017(19) Uani 1 1 d . . . . .
H22 H 0.848301 0.924669 0.596448 0.122 Uiso 1 1 calc R U . . .
C23 C 0.9447(6) 0.8692(5) 0.4707(3) 0.0890(17) Uani 1 1 d . . . . .
H23 H 1.043747 0.871951 0.473685 0.107 Uiso 1 1 calc R U . . .
C24 C 1.0500(9) 0.8035(5) 0.3121(4) 0.099(2) Uani 1 1 d . . . . .
O7 O 0.4882(4) 0.3915(3) 0.1268(2) 0.0802(10) Uani 1 1 d . . . . .
O8 O 0.4772(4) 0.4701(3) 0.2542(2) 0.0720(9) Uani 1 1 d . . . . .
H8 H 0.431546 0.521777 0.225364 0.108 Uiso 1 1 calc R U . . .
O9 O 0.6355(4) 0.1951(3) 0.1096(3) 0.0955(12) Uani 1 1 d . . . . .
H9 H 0.586430 0.254869 0.095581 0.143 Uiso 1 1 d R U . . .
C25 C 0.6099(4) 0.2922(3) 0.2452(3) 0.0512(10) Uani 1 1 d . . . . .
C26 C 0.6639(5) 0.1990(4) 0.1960(3) 0.0678(12) Uani 1 1 d . . . . .
C27 C 0.7484(6) 0.1091(4) 0.2347(5) 0.0855(16) Uani 1 1 d . . . . .
H27 H 0.786745 0.047724 0.201675 0.103 Uiso 1 1 calc R U . . .
C28 C 0.7769(7) 0.1096(5) 0.3235(5) 0.0961(19) Uani 1 1 d . . . . .
H28 H 0.834052 0.048056 0.349670 0.115 Uiso 1 1 calc R U . . .
C29 C 0.7222(6) 0.1990(5) 0.3730(4) 0.0876(16) Uani 1 1 d . . . . .
H29 H 0.740838 0.198244 0.432742 0.105 Uiso 1 1 calc R U . . .
C30 C 0.6398(5) 0.2896(4) 0.3341(3) 0.0698(13) Uani 1 1 d . . . . .
H30 H 0.603037 0.350649 0.367591 0.084 Uiso 1 1 calc R U . . .
C31 C 0.5211(5) 0.3881(4) 0.2034(3) 0.0602(11) Uani 1 1 d . . . . .
O10 O 0.3002(4) 0.6221(2) 0.1746(2) 0.0751(9) Uani 1 1 d . . . . .
H10A H 0.272149 0.607183 0.130182 0.113 Uiso 1 1 d R U . . .
H10B H 0.230219 0.663393 0.205532 0.113 Uiso 1 1 d R U . . .
O11 O 0.7639(12) 0.3700(10) 0.5670(7) 0.136(4) Uani 0.5 1 d . U P A -1
O12 O 0.5552(13) 0.2966(8) 0.6305(8) 0.134(4) Uani 0.5 1 d . U P A -1
H12 H 0.623556 0.248791 0.645968 0.201 Uiso 0.5 1 calc R U P A -1
O13 O 0.2852(10) 0.4038(8) 0.5843(8) 0.121(3) Uani 0.5 1 d . U P A -1
H13 H 0.328190 0.362647 0.622220 0.182 Uiso 0.5 1 calc R U P A -1
C39 C 0.617(2) 0.3745(12) 0.5741(11) 0.092(5) Uani 0.5 1 d . U P A -1
C40 C 0.3631(11) 0.6203(7) 0.4266(7) 0.139(12) Uani 0.5 1 d G . P A -1
H40 H 0.306107 0.675460 0.393485 0.167 Uiso 0.5 1 calc R U P A -1
C36 C 0.2938(8) 0.5421(8) 0.4832(7) 0.103(4) Uani 0.5 1 d G U P A -1
H36 H 0.190421 0.544827 0.487916 0.124 Uiso 0.5 1 calc R U P A -1
C34 C 0.3789(9) 0.4597(7) 0.5326(6) 0.093(3) Uani 0.5 1 d G U P A -1
C33 C 0.5333(9) 0.4556(6) 0.5255(6) 0.070(2) Uani 0.5 1 d G U P A -1
C38 C 0.6026(8) 0.5339(6) 0.4690(6) 0.083(3) Uani 0.5 1 d G U P A -1
H38 H 0.705965 0.531132 0.464196 0.099 Uiso 0.5 1 calc R U P A -1
C37 C 0.5175(11) 0.6162(6) 0.4195(6) 0.100(3) Uani 0.5 1 d G U P A -1
H37 H 0.563883 0.668612 0.381625 0.119 Uiso 0.5 1 calc R U P A -1

loop_
_atom_site_aniso_label
_atom_site_aniso_U_11
_atom_site_aniso_U_22
_atom_site_aniso_U_33
_atom_site_aniso_U_23
_atom_site_aniso_U_13
_atom_site_aniso_U_12
F1 0.0864(17) 0.0488(14) 0.0514(14) -0.0212(11) -0.0130(12) 0.0285(12)
O1 0.0615(17) 0.0500(16) 0.0559(17) -0.0110(13) -0.0200(13) 0.0190(13)
O2 0.0670(18) 0.0479(17) 0.072(2) -0.0109(14) -0.0221(16) 0.0254(14)
O3 0.0666(18) 0.0450(16) 0.072(2) -0.0247(15) -0.0204(15) 0.0245(13)
N1 0.059(2) 0.0446(19) 0.058(2) -0.0069(16) -0.0063(16) 0.0238(15)
N2 0.0437(17) 0.0325(16) 0.057(2) -0.0085(14) -0.0096(14) 0.0109(13)
N3 0.0532(18) 0.0438(18) 0.0638(19) -0.0236(16) -0.0182(15) 0.0194(15)
C1 0.051(2) 0.051(3) 0.080(3) -0.012(2) -0.020(2) 0.0182(19)
C2 0.051(2) 0.041(2) 0.068(3) -0.0152(19) -0.0191(19) 0.0149(17)
C3 0.061(2) 0.035(2) 0.060(3) -0.0038(18) -0.0168(19) 0.0018(17)
C4 0.080(3) 0.042(2) 0.049(2) -0.0094(18) -0.011(2) 0.018(2)
C5 0.0349(17) 0.0271(18) 0.056(2) -0.0026(16) -0.0056(16) 0.0059(14)
C6 0.048(2) 0.042(2) 0.049(2) -0.0173(18) -0.0055(17) 0.0114(17)
C7 0.048(2) 0.0354(19) 0.046(2) -0.0048(16) -0.0078(16) 0.0076(16)
C8 0.0346(18) 0.0372(19) 0.047(2) -0.0062(16) -0.0038(15) 0.0060(15)
C9 0.0358(18) 0.0275(17) 0.054(2) -0.0055(16) -0.0050(15) 0.0040(14)
C10 0.044(2) 0.047(2) 0.049(2) -0.0126(18) -0.0123(16) 0.0159(17)
C11 0.052(2) 0.031(2) 0.069(3) -0.0164(18) -0.0132(19) 0.0139(16)
C12 0.0388(19) 0.0333(19) 0.056(2) -0.0100(17) -0.0063(17) 0.0109(15)
C13 0.0373(19) 0.036(2) 0.053(2) -0.0059(17) -0.0065(16) 0.0066(15)
C14 0.0398(19) 0.036(2) 0.065(3) -0.006(2) -0.0106(18) 0.0082(16)
C15 0.077(3) 0.052(2) 0.075(2) -0.018(2) -0.029(2) 0.009(2)
C16 0.086(3) 0.082(3) 0.116(4) -0.022(3) -0.049(3) 0.002(3)
C17 0.093(3) 0.068(3) 0.089(3) -0.026(3) -0.043(3) 0.006(2)
O4 0.088(3) 0.150(4) 0.072(3) 0.017(2) 0.007(2) 0.041(3)
O5 0.169(4) 0.103(3) 0.074(3) -0.041(3) 0.015(3) 0.010(3)
O6 0.174(4) 0.129(4) 0.088(3) -0.038(3) -0.017(3) -0.050(3)
C18 0.090(4) 0.051(3) 0.053(3) -0.001(2) 0.001(2) 0.017(2)
C19 0.108(4) 0.065(3) 0.063(3) -0.012(3) -0.001(3) -0.018(3)
C20 0.092(4) 0.112(5) 0.087(4) -0.020(4) 0.007(3) -0.024(3)
C21 0.111(5) 0.107(5) 0.075(4) -0.030(3) 0.024(3) -0.019(4)
C22 0.115(5) 0.130(5) 0.056(3) -0.021(3) -0.002(3) -0.024(4)
C23 0.086(4) 0.112(4) 0.051(3) -0.003(3) -0.009(3) 0.009(3)
C24 0.129(6) 0.075(4) 0.048(3) 0.007(3) 0.011(3) 0.038(4)
O7 0.081(2) 0.090(2) 0.065(2) -0.0109(18) -0.0261(17) 0.0070(18)
O8 0.072(2) 0.0568(19) 0.085(2) -0.0142(18) -0.0228(17) 0.0045(15)
O9 0.112(3) 0.096(3) 0.082(3) -0.046(2) -0.035(2) 0.008(2)
C25 0.044(2) 0.053(2) 0.058(3) -0.0032(19) -0.0124(18) -0.0091(17)
C26 0.062(3) 0.068(3) 0.073(3) -0.023(3) -0.010(2) -0.007(2)
C27 0.076(3) 0.064(3) 0.120(5) -0.021(3) -0.027(3) -0.008(3)
C28 0.092(4) 0.063(3) 0.136(6) 0.018(4) -0.049(4) -0.009(3)
C29 0.101(4) 0.084(4) 0.083(4) 0.006(3) -0.038(3) -0.018(3)
C30 0.068(3) 0.074(3) 0.069(3) -0.014(2) -0.019(2) -0.006(2)
C31 0.051(2) 0.068(3) 0.058(3) -0.009(2) -0.010(2) -0.003(2)
O10 0.084(2) 0.0519(18) 0.081(2) -0.0164(16) -0.0145(17) 0.0067(15)
O11 0.098(6) 0.180(10) 0.112(7) -0.022(6) -0.040(5) 0.033(6)
O12 0.198(10) 0.078(6) 0.131(8) -0.001(5) -0.084(7) 0.009(6)
O13 0.099(6) 0.096(6) 0.166(9) -0.009(6) -0.008(5) -0.034(5)
C39 0.120(8) 0.066(7) 0.078(8) -0.011(7) -0.034(7) 0.023(7)
C40 0.139(19) 0.18(3) 0.097(15) -0.069(17) -0.079(14) 0.061(18)
C36 0.095(7) 0.134(9) 0.074(7) -0.021(7) -0.028(6) 0.006(7)
C34 0.098(6) 0.103(7) 0.076(6) -0.020(6) -0.019(6) -0.010(6)
C33 0.095(5) 0.051(4) 0.060(4) -0.012(4) -0.031(4) 0.009(4)
C38 0.120(7) 0.071(6) 0.061(6) -0.016(5) -0.022(6) -0.019(6)
C37 0.145(9) 0.072(7) 0.077(7) -0.012(5) -0.017(7) -0.012(7)

loop_
_atom_type_symbol
_atom_type_description
_atom_type_scat_dispersion_real
_atom_type_scat_dispersion_imag
_atom_type_scat_source
C C 0.0033 0.0016 'International Tables Vol C Tables 4.2.6.8 and 6.1.1.4'
H H 0.0000 0.0000 'International Tables Vol C Tables 4.2.6.8 and 6.1.1.4'
F F 0.0171 0.0103 'International Tables Vol C Tables 4.2.6.8 and 6.1.1.4'
N N 0.0061 0.0033 'International Tables Vol C Tables 4.2.6.8 and 6.1.1.4'
O O 0.0106 0.0060 'International Tables Vol C Tables 4.2.6.8 and 6.1.1.4'

loop_
_geom_angle_atom_site_label_1
_geom_angle_atom_site_label_2
_geom_angle_atom_site_label_3
_geom_angle
_geom_angle_site_symmetry_1
_geom_angle_site_symmetry_3
_geom_angle_publ_flag
C14 O2 H2 109.5 . . ?
H1A N1 H1B 108.1 . . ?
C1 N1 H1A 109.5 . . ?
C1 N1 H1B 109.5 . . ?
C1 N1 C4 110.7(3) . . ?
C4 N1 H1A 109.5 . . ?
C4 N1 H1B 109.5 . . ?
C2 N2 C3 111.2(3) . . ?
C5 N2 C2 115.5(3) . . ?
C5 N2 C3 115.4(3) . . ?
C9 N3 C15 120.1(3) . . ?
C11 N3 C9 119.0(3) . . ?
C11 N3 C15 120.7(3) . . ?
N1 C1 H1C 109.6 . . ?
N1 C1 H1D 109.6 . . ?
N1 C1 C2 110.2(3) . . ?
H1C C1 H1D 108.1 . . ?
C2 C1 H1C 109.6 . . ?
C2 C1 H1D 109.6 . . ?
N2 C2 C1 111.7(3) . . ?
N2 C2 H2A 109.3 . . ?
N2 C2 H2B 109.3 . . ?
C1 C2 H2A 109.3 . . ?
C1 C2 H2B 109.3 . . ?
H2A C2 H2B 107.9 . . ?
N2 C3 H3A 109.4 . . ?
N2 C3 H3B 109.4 . . ?
N2 C3 C4 111.1(3) . . ?
H3A C3 H3B 108.0 . . ?
C4 C3 H3A 109.4 . . ?
C4 C3 H3B 109.4 . . ?
N1 C4 C3 109.5(3) . . ?
N1 C4 H4A 109.8 . . ?
N1 C4 H4B 109.8 . . ?
C3 C4 H4A 109.8 . . ?
C3 C4 H4B 109.8 . . ?
H4A C4 H4B 108.2 . . ?
N2 C5 C6 121.2(3) . . ?
C10 C5 N2 122.1(3) . . ?
C10 C5 C6 116.5(3) . . ?
F1 C6 C5 118.4(3) . . ?
C7 C6 F1 118.1(3) . . ?
C7 C6 C5 123.6(3) . . ?
C6 C7 H7 119.9 . . ?
C6 C7 C8 120.3(3) . . ?
C8 C7 H7 119.9 . . ?
C7 C8 C9 117.7(3) . . ?
C7 C8 C13 120.9(3) . . ?
C9 C8 C13 121.5(3) . . ?
N3 C9 C8 119.4(3) . . ?
C10 C9 N3 119.9(3) . . ?
C10 C9 C8 120.7(3) . . ?
C5 C10 C9 121.2(4) . . ?
C5 C10 H10 119.4 . . ?
C9 C10 H10 119.4 . . ?
N3 C11 H11 117.7 . . ?
N3 C11 C12 124.5(4) . . ?
C12 C11 H11 117.7 . . ?
C11 C12 C13 120.6(3) . . ?
C11 C12 C14 117.9(3) . . ?
C13 C12 C14 121.5(3) . . ?
O1 C13 C8 122.1(3) . . ?
O1 C13 C12 122.9(3) . . ?
C12 C13 C8 115.0(3) . . ?
O2 C14 C12 117.5(4) . . ?
O3 C14 O2 120.8(3) . . ?
O3 C14 C12 121.7(4) . . ?
N3 C15 H15 116.6 . . ?
C16 C15 N3 117.3(5) . . ?
C16 C15 H15 116.6 . . ?
C16 C15 C17 60.7(3) . . ?
C17 C15 N3 117.4(4) . . ?
C17 C15 H15 116.6 . . ?
C15 C16 H16A 117.6 . . ?
C15 C16 H16B 117.6 . . ?
C15 C16 C17 61.7(3) . . ?
H16A C16 H16B 114.7 . . ?
C17 C16 H16A 117.6 . . ?
C17 C16 H16B 117.6 . . ?
C15 C17 H17A 118.0 . . ?
C15 C17 H17B 118.0 . . ?
C16 C17 C15 57.6(3) . . ?
C16 C17 H17A 118.0 . . ?
C16 C17 H17B 118.0 . . ?
H17A C17 H17B 115.2 . . ?
C19 O6 H6 109.5 . . ?
C19 C18 C24 121.1(6) . . ?
C23 C18 C19 119.5(4) . . ?
C23 C18 C24 119.3(6) . . ?
O6 C19 C18 123.4(5) . . ?
O6 C19 C20 118.1(6) . . ?
C20 C19 C18 118.4(6) . . ?
C19 C20 H20 119.5 . . ?
C21 C20 C19 121.0(6) . . ?
C21 C20 H20 119.5 . . ?
C20 C21 H21 119.8 . . ?
C22 C21 C20 120.3(5) . . ?
C22 C21 H21 119.8 . . ?
C21 C22 H22 120.3 . . ?
C21 C22 C23 119.3(6) . . ?
C23 C22 H22 120.3 . . ?
C18 C23 C22 121.3(6) . . ?
C18 C23 H23 119.4 . . ?
C22 C23 H23 119.4 . . ?
O4 C24 C18 117.1(6) . . ?
O5 C24 O4 126.0(5) . . ?
O5 C24 C18 116.9(7) . . ?
C31 O8 H8 109.5 . . ?
C26 O9 H9 106.7 . . ?
C26 C25 C31 119.6(4) . . ?
C30 C25 C26 118.8(4) . . ?
C30 C25 C31 121.6(4) . . ?
O9 C26 C25 121.9(4) . . ?
O9 C26 C27 118.3(5) . . ?
C27 C26 C25 119.8(5) . . ?
C26 C27 H27 120.1 . . ?
C26 C27 C28 119.8(5) . . ?
C28 C27 H27 120.1 . . ?
C27 C28 H28 119.5 . . ?
C29 C28 C27 121.0(5) . . ?
C29 C28 H28 119.5 . . ?
C28 C29 H29 120.3 . . ?
C30 C29 C28 119.4(5) . . ?
C30 C29 H29 120.3 . . ?
C25 C30 H30 119.4 . . ?
C29 C30 C25 121.2(5) . . ?
C29 C30 H30 119.4 . . ?
O7 C31 O8 122.0(4) . . ?
O7 C31 C25 123.1(4) . . ?
O8 C31 C25 114.9(4) . . ?
H10A O10 H10B 109.3 . . ?
C39 O12 H12 109.5 . . ?
C34 O13 H13 109.5 . . ?
O11 C39 O12 117.2(12) . . ?
O11 C39 C33 119.9(15) . . ?
O12 C39 C33 122.8(16) . . ?
C36 C40 H40 120.0 . . ?
C36 C40 C37 120.0 . . ?
C37 C40 H40 120.0 . . ?
C40 C36 H36 120.0 . . ?
C40 C36 C34 120.0 . . ?
C34 C36 H36 120.0 . . ?
O13 C34 C36 107.1(7) . . ?
O13 C34 C33 132.6(7) . . ?
C33 C34 C36 120.0 . . ?
C39 C33 C34 119.8(10) . . ?
C39 C33 C38 120.2(10) . . ?
C38 C33 C34 120.0 . . ?
C33 C38 H38 120.0 . . ?
C33 C38 C37 120.0 . . ?
C37 C38 H38 120.0 . . ?
C40 C37 H37 120.0 . . ?
C38 C37 C40 120.0 . . ?
C38 C37 H37 120.0 . . ?

loop_
_geom_bond_atom_site_label_1
_geom_bond_atom_site_label_2
_geom_bond_distance
_geom_bond_site_symmetry_2
_geom_bond_publ_flag
F1 C6 1.364(4) . ?
O1 C13 1.262(4) . ?
O2 H2 0.8200 . ?
O2 C14 1.312(5) . ?
O3 C14 1.218(5) . ?
N1 H1A 0.8900 . ?
N1 H1B 0.8900 . ?
N1 C1 1.475(6) . ?
N1 C4 1.486(5) . ?
N2 C2 1.459(5) . ?
N2 C3 1.460(5) . ?
N2 C5 1.399(4) . ?
N3 C9 1.397(5) . ?
N3 C11 1.331(4) . ?
N3 C15 1.483(5) . ?
C1 H1C 0.9700 . ?
C1 H1D 0.9700 . ?
C1 C2 1.508(5) . ?
C2 H2A 0.9700 . ?
C2 H2B 0.9700 . ?
C3 H3A 0.9700 . ?
C3 H3B 0.9700 . ?
C3 C4 1.499(5) . ?
C4 H4A 0.9700 . ?
C4 H4B 0.9700 . ?
C5 C6 1.403(5) . ?
C5 C10 1.380(5) . ?
C6 C7 1.337(5) . ?
C7 H7 0.9300 . ?
C7 C8 1.400(5) . ?
C8 C9 1.401(5) . ?
C8 C13 1.444(5) . ?
C9 C10 1.391(5) . ?
C10 H10 0.9300 . ?
C11 H11 0.9300 . ?
C11 C12 1.356(5) . ?
C12 C13 1.427(5) . ?
C12 C14 1.467(5) . ?
C15 H15 0.9800 . ?
C15 C16 1.420(7) . ?
C15 C17 1.480(7) . ?
C16 H16A 0.9700 . ?
C16 H16B 0.9700 . ?
C16 C17 1.466(7) . ?
C17 H17A 0.9700 . ?
C17 H17B 0.9700 . ?
O4 C24 1.292(9) . ?
O5 C24 1.250(8) . ?
O6 H6 0.8200 . ?
O6 C19 1.352(7) . ?
C18 C19 1.387(8) . ?
C18 C23 1.367(8) . ?
C18 C24 1.518(7) . ?
C19 C20 1.381(8) . ?
C20 H20 0.9300 . ?
C20 C21 1.362(9) . ?
C21 H21 0.9300 . ?
C21 C22 1.359(9) . ?
C22 H22 0.9300 . ?
C22 C23 1.368(7) . ?
C23 H23 0.9300 . ?
O7 C31 1.223(5) . ?
O8 H8 0.8200 . ?
O8 C31 1.297(5) . ?
O9 H9 0.8201 . ?
O9 C26 1.362(6) . ?
C25 C26 1.402(6) . ?
C25 C30 1.389(6) . ?
C25 C31 1.455(6) . ?
C26 C27 1.367(7) . ?
C27 H27 0.9300 . ?
C27 C28 1.389(8) . ?
C28 H28 0.9300 . ?
C28 C29 1.366(8) . ?
C29 H29 0.9300 . ?
C29 C30 1.365(7) . ?
C30 H30 0.9300 . ?
O10 H10A 0.8112 . ?
O10 H10B 0.8218 . ?
O11 C39 1.32(2) . ?
O12 H12 0.8200 . ?
O12 C39 1.352(19) . ?
O13 H13 0.8200 . ?
O13 C34 1.295(11) . ?
C39 C33 1.364(13) . ?
C40 H40 0.9300 . ?
C40 C36 1.3900 . ?
C40 C37 1.3900 . ?
C36 H36 0.9300 . ?
C36 C34 1.3900 . ?
C34 C33 1.3900 . ?
C33 C38 1.3900 . ?
C38 H38 0.9300 . ?
C38 C37 1.3900 . ?
C37 H37 0.9300 . ?

loop_
_geom_torsion_atom_site_label_1
_geom_torsion_atom_site_label_2
_geom_torsion_atom_site_label_3
_geom_torsion_atom_site_label_4
_geom_torsion
_geom_torsion_site_symmetry_1
_geom_torsion_site_symmetry_2
_geom_torsion_site_symmetry_3
_geom_torsion_site_symmetry_4
_geom_torsion_publ_flag
F1 C6 C7 C8 175.5(3) . . . . ?
N1 C1 C2 N2 55.3(5) . . . . ?
N2 C3 C4 N1 -58.0(5) . . . . ?
N2 C5 C6 F1 -0.9(5) . . . . ?
N2 C5 C6 C7 178.8(4) . . . . ?
N2 C5 C10 C9 -175.5(3) . . . . ?
N3 C9 C10 C5 178.1(3) . . . . ?
N3 C11 C12 C13 -1.1(7) . . . . ?
N3 C11 C12 C14 179.2(4) . . . . ?
N3 C15 C16 C17 -107.7(5) . . . . ?
N3 C15 C17 C16 107.5(5) . . . . ?
C1 N1 C4 C3 58.2(5) . . . . ?
C2 N2 C3 C4 57.0(4) . . . . ?
C2 N2 C5 C6 -172.3(4) . . . . ?
C2 N2 C5 C10 3.3(5) . . . . ?
C3 N2 C2 C1 -55.5(4) . . . . ?
C3 N2 C5 C6 55.5(5) . . . . ?
C3 N2 C5 C10 -128.9(4) . . . . ?
C4 N1 C1 C2 -56.7(4) . . . . ?
C5 N2 C2 C1 170.4(3) . . . . ?
C5 N2 C3 C4 -168.8(3) . . . . ?
C5 C6 C7 C8 -4.1(6) . . . . ?
C6 C5 C10 C9 0.4(6) . . . . ?
C6 C7 C8 C9 1.9(5) . . . . ?
C6 C7 C8 C13 -178.3(4) . . . . ?
C7 C8 C9 N3 -179.2(3) . . . . ?
C7 C8 C9 C10 1.2(5) . . . . ?
C7 C8 C13 O1 0.3(6) . . . . ?
C7 C8 C13 C12 179.2(3) . . . . ?
C8 C9 C10 C5 -2.4(6) . . . . ?
C9 N3 C11 C12 1.0(6) . . . . ?
C9 N3 C15 C16 -73.3(5) . . . . ?
C9 N3 C15 C17 -142.6(4) . . . . ?
C9 C8 C13 O1 -179.9(3) . . . . ?
C9 C8 C13 C12 -1.1(5) . . . . ?
C10 C5 C6 F1 -176.7(3) . . . . ?
C10 C5 C6 C7 2.9(6) . . . . ?
C11 N3 C9 C8 -1.0(6) . . . . ?
C11 N3 C9 C10 178.6(4) . . . . ?
C11 N3 C15 C16 111.3(5) . . . . ?
C11 N3 C15 C17 42.0(6) . . . . ?
C11 C12 C13 O1 179.9(4) . . . . ?
C11 C12 C13 C8 1.1(5) . . . . ?
C11 C12 C14 O2 176.8(4) . . . . ?
C11 C12 C14 O3 -3.8(6) . . . . ?
C13 C8 C9 N3 1.0(5) . . . . ?
C13 C8 C9 C10 -178.5(4) . . . . ?
C13 C12 C14 O2 -2.9(6) . . . . ?
C13 C12 C14 O3 176.5(4) . . . . ?
C14 C12 C13 O1 -0.4(6) . . . . ?
C14 C12 C13 C8 -179.2(3) . . . . ?
C15 N3 C9 C8 -176.4(4) . . . . ?
C15 N3 C9 C10 3.2(6) . . . . ?
C15 N3 C11 C12 176.4(4) . . . . ?
O6 C19 C20 C21 -177.0(6) . . . . ?
C18 C19 C20 C21 -0.2(9) . . . . ?
C19 C18 C23 C22 0.9(8) . . . . ?
C19 C18 C24 O4 168.9(5) . . . . ?
C19 C18 C24 O5 -10.3(7) . . . . ?
C19 C20 C21 C22 1.3(10) . . . . ?
C20 C21 C22 C23 -1.3(11) . . . . ?
C21 C22 C23 C18 0.2(10) . . . . ?
C23 C18 C19 O6 175.7(5) . . . . ?
C23 C18 C19 C20 -0.9(8) . . . . ?
C23 C18 C24 O4 -8.2(7) . . . . ?
C23 C18 C24 O5 172.6(5) . . . . ?
C24 C18 C19 O6 -1.3(8) . . . . ?
C24 C18 C19 C20 -177.9(5) . . . . ?
C24 C18 C23 C22 178.0(5) . . . . ?
O9 C26 C27 C28 -178.7(5) . . . . ?
C25 C26 C27 C28 1.7(8) . . . . ?
C26 C25 C30 C29 1.0(7) . . . . ?
C26 C25 C31 O7 1.1(7) . . . . ?
C26 C25 C31 O8 -179.6(4) . . . . ?
C26 C27 C28 C29 -0.3(9) . . . . ?
C27 C28 C29 C30 -0.8(9) . . . . ?
C28 C29 C30 C25 0.4(8) . . . . ?
C30 C25 C26 O9 178.3(4) . . . . ?
C30 C25 C26 C27 -2.1(7) . . . . ?
C30 C25 C31 O7 -177.3(4) . . . . ?
C30 C25 C31 O8 2.0(6) . . . . ?
C31 C25 C26 O9 -0.1(7) . . . . ?
C31 C25 C26 C27 179.5(4) . . . . ?
C31 C25 C30 C29 179.4(5) . . . . ?
O11 C39 C33 C34 179.6(10) . . . . ?
O11 C39 C33 C38 0(2) . . . . ?
O12 C39 C33 C34 0(2) . . . . ?
O12 C39 C33 C38 179.6(10) . . . . ?
O13 C34 C33 C39 6.3(14) . . . . ?
O13 C34 C33 C38 -173.9(10) . . . . ?
C39 C33 C38 C37 179.9(13) . . . . ?
C40 C36 C34 O13 175.3(8) . . . . ?
C40 C36 C34 C33 0.0 . . . . ?
C36 C40 C37 C38 0.0 . . . . ?
C36 C34 C33 C39 -179.9(13) . . . . ?
C36 C34 C33 C38 0.0 . . . . ?
C34 C33 C38 C37 0.0 . . . . ?
C33 C38 C37 C40 0.0 . . . . ?
C37 C40 C36 C34 0.0 . . . . ?
